data_4129551
loop_
_publ_author_name
'Prack, Ernest'
'O'Keefe, Christopher A'
'Moore, Jeremy K.'
'Lai, Angel'
'Lough, Alan J.'
'Macdonald, Peter M.'
'Conradi, Mark S.'
'Schurko, Robert W.'
'Fekl, Ulrich'

_publ_section_title
;
 A Molecular Rotor Possessing an H-M-H &quot;Spoke&quot; on a P-M-P
 &quot;Axle&quot;: A Platinum(II) trans-Dihydride Spins Rapidly Even at 75
 K.
;
_journal_issue 42
_journal_name_full 'Journal of the American Chemical Society'
_journal_page_first 13464
_journal_page_last 13467
_journal_paper_doi 10.1021/jacs.5b08213
_journal_volume 137
_journal_year 2015
_chemical_formula_moiety 'C24 H54 Cl D P2 Pt'
_chemical_formula_sum 'C24 H54 Cl D P2 Pt'
_chemical_formula_weight 637.16
_space_group_crystal_system monoclinic
_space_group_IT_number 13
_space_group_name_Hall '-P 2yac'
_space_group_name_H-M_alt 'P 1 2/n 1'
_atom_sites_solution_hydrogens mixed
_audit_creation_method SHELXL-2014/6
_cell_angle_alpha 90
_cell_angle_beta 114.514(1)
_cell_angle_gamma 90
_cell_formula_units_Z 2
_cell_length_a 12.7025(6)
_cell_length_b 8.6876(4)
_cell_length_c 13.8020(6)
_cell_measurement_reflns_used 9903
_cell_measurement_temperature 147(2)
_cell_measurement_theta_max 27.52
_cell_measurement_theta_min 2.34
_cell_volume 1385.82(11)
_computing_cell_refinement APEX2
_computing_data_collection 'APEX2 (Bruker, 2007)'
_computing_data_reduction 'SAINT (Bruker, 2007)'
_computing_molecular_graphics 'PLATON (Spek, 2009)'
_computing_publication_material 'SHELXTL (Sheldrick, 2008)'
_computing_structure_refinement 'SHELXL-2014/6 (Sheldrick, 2014)'
_computing_structure_solution 'SHELXT (Sheldrick, 2008)'
_diffrn_ambient_temperature 147(2)
_diffrn_measured_fraction_theta_full 0.999
_diffrn_measured_fraction_theta_max 0.999
_diffrn_measurement_device_type 'Bruker Kappa APEX-DUO CCD'
_diffrn_measurement_method '\f and \w scans'
_diffrn_radiation_type MoK\a
_diffrn_radiation_wavelength 0.71073
_diffrn_reflns_av_R_equivalents 0.0240
_diffrn_reflns_av_unetI/netI 0.0174
_diffrn_reflns_Laue_measured_fraction_full 0.999
_diffrn_reflns_Laue_measured_fraction_max 0.999
_diffrn_reflns_limit_h_max 13
_diffrn_reflns_limit_h_min -16
_diffrn_reflns_limit_k_max 11
_diffrn_reflns_limit_k_min -11
_diffrn_reflns_limit_l_max 17
_diffrn_reflns_limit_l_min -17
_diffrn_reflns_number 18912
_diffrn_reflns_point_group_measured_fraction_full 0.999
_diffrn_reflns_point_group_measured_fraction_max 0.999
_diffrn_reflns_theta_full 25.242
_diffrn_reflns_theta_max 27.521
_diffrn_reflns_theta_min 1.834
_diffrn_source 'sealed tube with Bruker Triumph monochromator'
_exptl_absorpt_coefficient_mu 5.283
_exptl_absorpt_correction_T_max 0.7456
_exptl_absorpt_correction_T_min 0.6066
_exptl_absorpt_correction_type multi-scan
_exptl_absorpt_process_details 'SADABS (Sheldrick, 1996)'
_exptl_crystal_colour colourless
_exptl_crystal_density_diffrn 1.527
_exptl_crystal_description Block
_exptl_crystal_F_000 648
_exptl_crystal_size_max 0.220
_exptl_crystal_size_mid 0.210
_exptl_crystal_size_min 0.130
_refine_diff_density_max 0.710
_refine_diff_density_min -0.355
_refine_diff_density_rms 0.071
_refine_ls_extinction_method none
_refine_ls_goodness_of_fit_ref 1.072
_refine_ls_hydrogen_treatment mixed
_refine_ls_matrix_type full
_refine_ls_number_parameters 139
_refine_ls_number_reflns 3193
_refine_ls_number_restraints 0
_refine_ls_restrained_S_all 1.072
_refine_ls_R_factor_all 0.0175
_refine_ls_R_factor_gt 0.0135
_refine_ls_shift/su_max 0.002
_refine_ls_shift/su_mean 0.000
_refine_ls_structure_factor_coef Fsqd
_refine_ls_weighting_details 'w=1/[\s^2^(Fo^2^)+(0.0128P)^2^+0.7705P] where P=(Fo^2^+2Fc^2^)/3'
_refine_ls_weighting_scheme calc
_refine_ls_wR_factor_gt 0.0304
_refine_ls_wR_factor_ref 0.0317
_reflns_Friedel_coverage 0.000
_reflns_number_gt 2890
_reflns_number_total 3193
_reflns_threshold_expression 'I > 2\s(I)'
_cod_data_source_file ja5b08213_si_003.cif
_cod_data_source_block d14156_a
_cod_original_sg_symbol_H-M 'P 2/n'
_cod_database_code 4129551
_shelx_space_group_comment
; 
The symmetry employed for this shelxl refinement is uniquely defined 
by the following loop, which should always be used as a source of 
symmetry information in preference to the above space-group names. 
They are only intended as comments. 
;
_shelx_estimated_absorpt_t_min 0.389
_shelx_estimated_absorpt_t_max 0.547
_shelxl_version_number 2014/6

loop_
_space_group_symop_operation_xyz
'x, y, z'
'-x+1/2, y, -z+1/2'
'-x, -y, -z'
'x-1/2, -y, z-1/2'

loop_
_atom_site_label
_atom_site_type_symbol
_atom_site_fract_x
_atom_site_fract_y
_atom_site_fract_z
_atom_site_U_iso_or_equiv
_atom_site_adp_type
_atom_site_occupancy
_atom_site_site_symmetry_order
_atom_site_calc_flag
_atom_site_refinement_flags_posn
_atom_site_refinement_flags_adp
_atom_site_refinement_flags_occupancy
Pt1 Pt 0.7500 0.73943(2) 0.2500 0.01186(3) Uani 1 2 d S T P
D1 D 0.7500 0.546(4) 0.2500 0.030(9) Uiso 1 2 d S . P
P1 P 0.58154(4) 0.70219(5) 0.27485(4) 0.01198(9) Uani 1 1 d . . .
Cl1 Cl 0.7500 1.01964(8) 0.2500 0.03081(18) Uani 1 2 d S T P
C1 C 0.54470(18) 0.4861(2) 0.26422(16) 0.0186(4) Uani 1 1 d . . .
C2 C 0.4449(2) 0.4395(2) 0.29388(18) 0.0273(5) Uani 1 1 d . . .
H2A H 0.4681 0.4562 0.3702 0.041 Uiso 1 1 calc R U .
H2B H 0.4265 0.3305 0.2771 0.041 Uiso 1 1 calc R U .
H2C H 0.3765 0.5021 0.2532 0.041 Uiso 1 1 calc R U .
C3 C 0.6509(2) 0.3872(2) 0.33546(18) 0.0258(5) Uani 1 1 d . . .
H3A H 0.7208 0.4273 0.3308 0.039 Uiso 1 1 calc R U .
H3B H 0.6387 0.2801 0.3109 0.039 Uiso 1 1 calc R U .
H3C H 0.6602 0.3918 0.4095 0.039 Uiso 1 1 calc R U .
C4 C 0.5139(2) 0.4348(2) 0.14854(17) 0.0253(5) Uani 1 1 d . . .
H4A H 0.5757 0.4661 0.1277 0.038 Uiso 1 1 calc R U .
H4B H 0.4410 0.4831 0.1009 0.038 Uiso 1 1 calc R U .
H4C H 0.5054 0.3226 0.1435 0.038 Uiso 1 1 calc R U .
C5 C 0.45547(17) 0.8074(2) 0.16568(15) 0.0185(4) Uani 1 1 d . . .
C6 C 0.4750(2) 0.7986(3) 0.06257(16) 0.0262(5) Uani 1 1 d . . .
H6A H 0.5482 0.8491 0.0741 0.039 Uiso 1 1 calc R U .
H6B H 0.4112 0.8506 0.0048 0.039 Uiso 1 1 calc R U .
H6C H 0.4779 0.6905 0.0435 0.039 Uiso 1 1 calc R U .
C7 C 0.45725(19) 0.9800(2) 0.19260(18) 0.0256(5) Uani 1 1 d . . .
H7A H 0.5357 1.0206 0.2138 0.038 Uiso 1 1 calc R U .
H7B H 0.4336 0.9931 0.2513 0.038 Uiso 1 1 calc R U .
H7C H 0.4036 1.0359 0.1298 0.038 Uiso 1 1 calc R U .
C8 C 0.33377(18) 0.7459(2) 0.14199(18) 0.0250(4) Uani 1 1 d . . .
H8A H 0.3267 0.6402 0.1153 0.038 Uiso 1 1 calc R U .
H8B H 0.2758 0.8111 0.0881 0.038 Uiso 1 1 calc R U .
H8C H 0.3212 0.7473 0.2074 0.038 Uiso 1 1 calc R U .
C9 C 0.59358(17) 0.7696(2) 0.41043(15) 0.0172(4) Uani 1 1 d . . .
C10 C 0.6735(2) 0.6594(3) 0.49695(16) 0.0268(5) Uani 1 1 d . . .
H10A H 0.6338 0.5610 0.4920 0.040 Uiso 1 1 calc R U .
H10B H 0.6932 0.7049 0.5673 0.040 Uiso 1 1 calc R U .
H10C H 0.7444 0.6420 0.4867 0.040 Uiso 1 1 calc R U .
C11 C 0.65374(19) 0.9274(2) 0.43682(17) 0.0255(5) Uani 1 1 d . . .
H11A H 0.6061 1.0036 0.3847 0.038 Uiso 1 1 calc R U .
H11B H 0.7295 0.9202 0.4342 0.038 Uiso 1 1 calc R U .
H11C H 0.6640 0.9589 0.5084 0.038 Uiso 1 1 calc R U .
C12 C 0.47842(19) 0.7819(2) 0.42186(17) 0.0241(4) Uani 1 1 d . . .
H12A H 0.4377 0.6831 0.4033 0.036 Uiso 1 1 calc R U .
H12B H 0.4303 0.8621 0.3740 0.036 Uiso 1 1 calc R U .
H12C H 0.4939 0.8083 0.4956 0.036 Uiso 1 1 calc R U .

loop_
_atom_site_aniso_label
_atom_site_aniso_U_11
_atom_site_aniso_U_22
_atom_site_aniso_U_33
_atom_site_aniso_U_23
_atom_site_aniso_U_13
_atom_site_aniso_U_12
Pt1 0.01163(5) 0.01050(5) 0.01558(5) 0.000 0.00775(4) 0.000
P1 0.0114(2) 0.0125(2) 0.0130(2) -0.00091(16) 0.00590(18) -0.00047(16)
Cl1 0.0315(4) 0.0126(3) 0.0595(5) 0.000 0.0301(4) 0.000
C1 0.0206(11) 0.0132(8) 0.0250(11) -0.0009(7) 0.0126(9) -0.0023(7)
C2 0.0311(13) 0.0200(10) 0.0382(13) 0.0014(9) 0.0217(11) -0.0060(9)
C3 0.0302(12) 0.0162(9) 0.0357(13) 0.0060(8) 0.0186(10) 0.0051(8)
C4 0.0319(13) 0.0189(9) 0.0285(12) -0.0087(8) 0.0160(10) -0.0095(9)
C5 0.0152(10) 0.0192(9) 0.0179(10) 0.0017(7) 0.0036(8) 0.0018(7)
C6 0.0276(12) 0.0315(11) 0.0175(10) 0.0045(8) 0.0074(9) 0.0008(9)
C7 0.0221(11) 0.0189(9) 0.0316(12) 0.0055(8) 0.0070(10) 0.0052(8)
C8 0.0141(9) 0.0295(11) 0.0267(11) 0.0012(9) 0.0036(8) -0.0004(8)
C9 0.0162(9) 0.0230(9) 0.0136(9) -0.0034(7) 0.0074(7) 0.0000(8)
C10 0.0266(12) 0.0364(12) 0.0161(10) 0.0014(9) 0.0078(9) 0.0039(10)
C11 0.0255(12) 0.0267(10) 0.0239(11) -0.0112(8) 0.0100(9) -0.0049(9)
C12 0.0228(11) 0.0311(11) 0.0242(10) -0.0040(8) 0.0154(9) 0.0022(9)

loop_
_atom_type_symbol
_atom_type_description
_atom_type_scat_dispersion_real
_atom_type_scat_dispersion_imag
_atom_type_scat_source
C C 0.0033 0.0016 'International Tables Vol C Tables 4.2.6.8 and 6.1.1.4'
H H 0.0000 0.0000 'International Tables Vol C Tables 4.2.6.8 and 6.1.1.4'
Cl Cl 0.1484 0.1585 'International Tables Vol C Tables 4.2.6.8 and 6.1.1.4'
P P 0.1023 0.0942 'International Tables Vol C Tables 4.2.6.8 and 6.1.1.4'
Pt Pt -1.7033 8.3905 'International Tables Vol C Tables 4.2.6.8 and 6.1.1.4'
D D 0.0000 0.0000 'International Tables Vol C Tables 4.2.6.8 and 6.1.1.4'

loop_
_geom_angle_atom_site_label_1
_geom_angle_atom_site_label_2
_geom_angle_atom_site_label_3
_geom_angle
_geom_angle_site_symmetry_1
P1 Pt1 P1 164.01(2) 2_655
P1 Pt1 Cl1 97.996(11) 2_655
P1 Pt1 Cl1 97.996(11) .
P1 Pt1 D1 82.004(12) 2_655
P1 Pt1 D1 82.004(12) .
Cl1 Pt1 D1 180.0 .
C9 P1 C5 109.04(9) .
C9 P1 C1 107.00(8) .
C5 P1 C1 107.93(9) .
C9 P1 Pt1 113.46(6) .
C5 P1 Pt1 109.74(6) .
C1 P1 Pt1 109.50(6) .
C2 C1 C4 108.40(17) .
C2 C1 C3 106.28(16) .
C4 C1 C3 105.97(16) .
C2 C1 P1 115.93(14) .
C4 C1 P1 108.04(13) .
C3 C1 P1 111.74(14) .
C1 C2 H2A 109.5 .
C1 C2 H2B 109.5 .
H2A C2 H2B 109.5 .
C1 C2 H2C 109.5 .
H2A C2 H2C 109.5 .
H2B C2 H2C 109.5 .
C1 C3 H3A 109.5 .
C1 C3 H3B 109.5 .
H3A C3 H3B 109.5 .
C1 C3 H3C 109.5 .
H3A C3 H3C 109.5 .
H3B C3 H3C 109.5 .
C1 C4 H4A 109.5 .
C1 C4 H4B 109.5 .
H4A C4 H4B 109.5 .
C1 C4 H4C 109.5 .
H4A C4 H4C 109.5 .
H4B C4 H4C 109.5 .
C8 C5 C7 107.57(17) .
C8 C5 C6 108.58(17) .
C7 C5 C6 106.15(16) .
C8 C5 P1 116.14(14) .
C7 C5 P1 110.51(13) .
C6 C5 P1 107.45(14) .
C5 C6 H6A 109.5 .
C5 C6 H6B 109.5 .
H6A C6 H6B 109.5 .
C5 C6 H6C 109.5 .
H6A C6 H6C 109.5 .
H6B C6 H6C 109.5 .
C5 C7 H7A 109.5 .
C5 C7 H7B 109.5 .
H7A C7 H7B 109.5 .
C5 C7 H7C 109.5 .
H7A C7 H7C 109.5 .
H7B C7 H7C 109.5 .
C5 C8 H8A 109.5 .
C5 C8 H8B 109.5 .
H8A C8 H8B 109.5 .
C5 C8 H8C 109.5 .
H8A C8 H8C 109.5 .
H8B C8 H8C 109.5 .
C11 C9 C10 105.54(16) .
C11 C9 C12 108.29(16) .
C10 C9 C12 108.22(17) .
C11 C9 P1 109.64(13) .
C10 C9 P1 109.23(13) .
C12 C9 P1 115.45(13) .
C9 C10 H10A 109.5 .
C9 C10 H10B 109.5 .
H10A C10 H10B 109.5 .
C9 C10 H10C 109.5 .
H10A C10 H10C 109.5 .
H10B C10 H10C 109.5 .
C9 C11 H11A 109.5 .
C9 C11 H11B 109.5 .
H11A C11 H11B 109.5 .
C9 C11 H11C 109.5 .
H11A C11 H11C 109.5 .
H11B C11 H11C 109.5 .
C9 C12 H12A 109.5 .
C9 C12 H12B 109.5 .
H12A C12 H12B 109.5 .
C9 C12 H12C 109.5 .
H12A C12 H12C 109.5 .
H12B C12 H12C 109.5 .

loop_
_geom_bond_atom_site_label_1
_geom_bond_atom_site_label_2
_geom_bond_distance
_geom_bond_site_symmetry_2
Pt1 P1 2.3259(5) 2_655
Pt1 P1 2.3260(5) .
Pt1 Cl1 2.4344(7) .
Pt1 D1 1.68(3) .
P1 C9 1.9054(19) .
P1 C5 1.9151(19) .
P1 C1 1.9254(19) .
C1 C2 1.539(3) .
C1 C4 1.544(3) .
C1 C3 1.557(3) .
C2 H2A 0.9800 .
C2 H2B 0.9800 .
C2 H2C 0.9800 .
C3 H3A 0.9800 .
C3 H3B 0.9800 .
C3 H3C 0.9800 .
C4 H4A 0.9800 .
C4 H4B 0.9800 .
C4 H4C 0.9800 .
C5 C8 1.537(3) .
C5 C7 1.543(3) .
C5 C6 1.544(3) .
C6 H6A 0.9800 .
C6 H6B 0.9800 .
C6 H6C 0.9800 .
C7 H7A 0.9800 .
C7 H7B 0.9800 .
C7 H7C 0.9800 .
C8 H8A 0.9800 .
C8 H8B 0.9800 .
C8 H8C 0.9800 .
C9 C11 1.538(3) .
C9 C10 1.539(3) .
C9 C12 1.539(3) .
C10 H10A 0.9800 .
C10 H10B 0.9800 .
C10 H10C 0.9800 .
C11 H11A 0.9800 .
C11 H11B 0.9800 .
C11 H11C 0.9800 .
C12 H12A 0.9800 .
C12 H12B 0.9800 .
C12 H12C 0.9800 .
